data_7001207
loop_
_publ_author_name
'D\'iez, \'Alvaro'
'Lalinde, Elena'
'Teresa Moreno, M.'
'S\'anchez, Sergio'

_publ_section_title
;
 Platinum complexes having redox-active PPh2C&#xE002;CFc and/or
 C&#xE002;CFc as terminal or bridging ligands
;
_journal_issue 18
_journal_name_full 'Dalton Transactions'
_journal_page_first 3434
_journal_page_last 3446
_journal_paper_doi 10.1039/b822171e
_journal_year 2009
_chemical_formula_sum 'C72 H56 F10 Fe2 P2 Pt2'
_chemical_formula_weight 1674.99
_chemical_name_systematic
;
?
;
_space_group_IT_number 14
_symmetry_cell_setting monoclinic
_symmetry_space_group_name_Hall '-P 2yn'
_symmetry_space_group_name_H-M 'P 1 21/n 1'
_atom_sites_solution_hydrogens geom
_atom_sites_solution_primary direct
_atom_sites_solution_secondary difmap
_audit_conform_dict_location ftp://ftp.iucr.org/pub/cif_core.dic
_audit_conform_dict_name cif_core.dic
_audit_conform_dict_version 2.3
_audit_creation_date 2009-01-27T17:11:30-00:00
_audit_creation_method 'WinGX routine CIF_UPDATE'
_cell_angle_alpha 90
_cell_angle_beta 93.731(2)
_cell_angle_gamma 90
_cell_formula_units_Z 4
_cell_length_a 14.0670(2)
_cell_length_b 29.7506(5)
_cell_length_c 15.0209(3)
_cell_measurement_reflns_used 10954
_cell_measurement_temperature 100.0(10)
_cell_measurement_theta_max 27.5504
_cell_measurement_theta_min 2.7128
_cell_volume 6272.95(19)
_computing_cell_refinement
;
CrysAlis RED, Oxford Diffraction Ltd.,
Version 1.171.32.19 (release 28-02-2008 CrysAlis171 .NET)
(compiled Feb 28 2008,12:10:31)
;
_computing_data_collection
;
CrysAlis CCD, Oxford Diffraction Ltd.,
Version 1.171.32.19 (release 28-02-2008 CrysAlis171 .NET)
(compiled Feb 28 2008,12:10:31)
;
_computing_data_reduction
;
CrysAlis RED, Oxford Diffraction Ltd.,
Version 1.171.32.19 (release 28-02-2008 CrysAlis171 .NET)
(compiled Feb 28 2008,12:10:31)
;
_computing_structure_refinement 'SHELXL-97 (Sheldrick, 1997)'
_diffrn_ambient_temperature 100.0(10)
_diffrn_detector_area_resol_mean 16.399
_diffrn_measured_fraction_theta_full 0.998
_diffrn_measured_fraction_theta_max 0.998
_diffrn_measurement_device '90-92 mm CCD Sapphire on k-goniometer'
_diffrn_measurement_device_type KappaCCD
_diffrn_measurement_method CCD
_diffrn_orient_matrix_UB_11 0.0195187809
_diffrn_orient_matrix_UB_12 -0.016622172
_diffrn_orient_matrix_UB_13 -0.0271483126
_diffrn_orient_matrix_UB_21 -0.0435905254
_diffrn_orient_matrix_UB_22 -0.0010971507
_diffrn_orient_matrix_UB_23 -0.0263247737
_diffrn_orient_matrix_UB_31 0.0162764601
_diffrn_orient_matrix_UB_32 0.0169874079
_diffrn_orient_matrix_UB_33 -0.028282945
_diffrn_radiation_monochromator graphite
_diffrn_radiation_type MoK\a
_diffrn_radiation_wavelength 0.71073
_diffrn_reflns_av_R_equivalents 0.0932
_diffrn_reflns_av_unetI/netI 0.1341
_diffrn_reflns_limit_h_max 17
_diffrn_reflns_limit_h_min -17
_diffrn_reflns_limit_k_max 36
_diffrn_reflns_limit_k_min -36
_diffrn_reflns_limit_l_max 18
_diffrn_reflns_limit_l_min -18
_diffrn_reflns_number 52667
_diffrn_reflns_theta_full 26.02
_diffrn_reflns_theta_max 26.02
_diffrn_reflns_theta_min 2.72
_exptl_absorpt_coefficient_mu 5.023
_exptl_absorpt_correction_T_max 1.0583
_exptl_absorpt_correction_T_min 0.9335
_exptl_absorpt_correction_type multi-scan
_exptl_absorpt_process_details
;
CrysAlis RED, Oxford Diffraction Ltd.,
Version 1.171.32.19 (release 28-02-2008 CrysAlis171 .NET)
(compiled Feb 28 2008,12:10:31)
Empirical absorption correction using spherical harmonics,
implemented in SCALE3 ABSPACK scaling algorithm.
;
_exptl_crystal_colour orange
_exptl_crystal_density_diffrn 1.774
_exptl_crystal_density_method 'not measured'
_exptl_crystal_description block
_exptl_crystal_F_000 3264
_exptl_crystal_size_max 0.2
_exptl_crystal_size_mid 0.12
_exptl_crystal_size_min 0.07
_refine_diff_density_max 1.373
_refine_diff_density_min -1.032
_refine_diff_density_rms 0.147
_refine_ls_extinction_method none
_refine_ls_goodness_of_fit_ref 0.739
_refine_ls_hydrogen_treatment constr
_refine_ls_matrix_type full
_refine_ls_number_parameters 763
_refine_ls_number_reflns 12354
_refine_ls_number_restraints 0
_refine_ls_restrained_S_all 0.739
_refine_ls_R_factor_all 0.0773
_refine_ls_R_factor_gt 0.035
_refine_ls_shift/su_max 0
_refine_ls_shift/su_mean 0
_refine_ls_structure_factor_coef Fsqd
_refine_ls_weighting_details 'calc w=1/[\s^2^(Fo^2^)+(0.0001P)^2^+0.0000P] where P=(Fo^2^+2Fc^2^)/3'
_refine_ls_weighting_scheme calc
_refine_ls_wR_factor_gt 0.042
_refine_ls_wR_factor_ref 0.0457
_reflns_number_gt 7348
_reflns_number_total 12354
_reflns_threshold_expression >2sigma(I)
_cod_data_source_file b822171e.txt
_cod_data_source_block complex10c
_cod_depositor_comments
;
The following automatic conversions were performed:
'_symmetry_cell_setting' value 'Monoclinic' changed to 'monoclinic'
according to '/home/saulius/struct/CIF-dictionaries/cif_core.dic'
dictionary named 'cif_core.dic' version 2.4.1 from 2010-06-29.

Automatic conversion script
Id: cif_fix_enum 1527 2010-12-29 10:47:43Z saulius 
;
_cod_database_code 7001207

loop_
_symmetry_equiv_pos_as_xyz
'x, y, z'
'-x+1/2, y+1/2, -z+1/2'
'-x, -y, -z'
'x-1/2, -y-1/2, z-1/2'

loop_
_atom_site_label
_atom_site_type_symbol
_atom_site_fract_x
_atom_site_fract_y
_atom_site_fract_z
_atom_site_U_iso_or_equiv
_atom_site_adp_type
_atom_site_occupancy
_atom_site_symmetry_multiplicity
_atom_site_calc_flag
_atom_site_refinement_flags
_atom_site_disorder_assembly
_atom_site_disorder_group
C1 C 0.1895(4) -0.00935(18) 0.1595(3) 0.0175(14) Uani 1 1 d . . .
C2 C 0.1349(4) -0.0397(2) 0.1449(3) 0.0219(15) Uani 1 1 d . . .
C3 C 0.0686(4) -0.07669(19) 0.1212(4) 0.0224(15) Uani 1 1 d . . .
C4 C 0.0222(4) -0.0931(2) 0.2031(4) 0.056(2) Uani 1 1 d . . .
H4A H -0.021 -0.1171 0.1868 0.084 Uiso 1 1 calc R . .
H4B H -0.0123 -0.0688 0.2282 0.084 Uiso 1 1 calc R . .
H4C H 0.0703 -0.1037 0.2462 0.084 Uiso 1 1 calc R . .
C5 C 0.1251(4) -0.11460(18) 0.0826(4) 0.0414(18) Uani 1 1 d . . .
H5A H 0.0832 -0.1392 0.0666 0.062 Uiso 1 1 calc R . .
H5B H 0.1735 -0.1245 0.1262 0.062 Uiso 1 1 calc R . .
H5C H 0.1544 -0.1041 0.0305 0.062 Uiso 1 1 calc R . .
C6 C -0.0064(4) -0.0602(2) 0.0521(4) 0.056(2) Uani 1 1 d . . .
H6A H -0.0501 -0.0841 0.0364 0.084 Uiso 1 1 calc R . .
H6B H 0.0237 -0.0504 -0.0001 0.084 Uiso 1 1 calc R . .
H6C H -0.0405 -0.0355 0.0762 0.084 Uiso 1 1 calc R . .
C7 C 0.1655(4) 0.00569(19) 0.3825(3) 0.0156(13) Uani 1 1 d . . .
C8 C 0.2039(4) -0.0265(2) 0.4126(4) 0.0229(15) Uani 1 1 d . . .
C9 C 0.2558(4) -0.06554(19) 0.4527(4) 0.0257(15) Uani 1 1 d . . .
C10 C 0.2438(4) -0.10576(19) 0.3886(4) 0.0410(18) Uani 1 1 d . . .
H10A H 0.2776 -0.1312 0.414 0.061 Uiso 1 1 calc R . .
H10B H 0.269 -0.0982 0.3326 0.061 Uiso 1 1 calc R . .
H10C H 0.1774 -0.113 0.3791 0.061 Uiso 1 1 calc R . .
C11 C 0.2163(4) -0.0772(2) 0.5405(4) 0.047(2) Uani 1 1 d . . .
H11A H 0.2502 -0.1025 0.5663 0.07 Uiso 1 1 calc R . .
H11B H 0.15 -0.0846 0.531 0.07 Uiso 1 1 calc R . .
H11C H 0.2235 -0.052 0.5802 0.07 Uiso 1 1 calc R . .
C12 C 0.3606(4) -0.0518(2) 0.4672(4) 0.0379(18) Uani 1 1 d . . .
H12A H 0.3967 -0.0765 0.4931 0.057 Uiso 1 1 calc R . .
H12B H 0.3659 -0.0264 0.5067 0.057 Uiso 1 1 calc R . .
H12C H 0.3848 -0.0439 0.411 0.057 Uiso 1 1 calc R . .
C13 C 0.2942(4) 0.04819(18) 0.0607(3) 0.0188(14) Uani 1 1 d . . .
C14 C 0.3547(4) 0.02092(19) 0.0143(3) 0.0250(15) Uani 1 1 d . . .
H14 H 0.3846 -0.0036 0.0425 0.03 Uiso 1 1 calc R . .
C15 C 0.3700(4) 0.0303(2) -0.0731(4) 0.0334(17) Uani 1 1 d . . .
H15 H 0.4095 0.0119 -0.1045 0.04 Uiso 1 1 calc R . .
C16 C 0.3268(4) 0.06724(19) -0.1146(3) 0.0268(16) Uani 1 1 d . . .
H16 H 0.3388 0.074 -0.1732 0.032 Uiso 1 1 calc R . .
C17 C 0.2664(4) 0.0938(2) -0.0698(3) 0.0247(14) Uani 1 1 d . . .
H17 H 0.2362 0.1182 -0.0982 0.03 Uiso 1 1 calc R . .
C18 C 0.2509(4) 0.08409(18) 0.0176(3) 0.0226(15) Uani 1 1 d . . .
H18 H 0.2102 0.1023 0.0482 0.027 Uiso 1 1 calc R . .
C19 C 0.3760(4) 0.01057(17) 0.2246(3) 0.0134(13) Uani 1 1 d . . .
C20 C 0.3972(4) -0.03467(18) 0.2202(3) 0.0209(14) Uani 1 1 d . . .
H20 H 0.3538 -0.054 0.1908 0.025 Uiso 1 1 calc R . .
C21 C 0.4812(4) -0.0518(2) 0.2583(4) 0.0260(15) Uani 1 1 d . . .
H21 H 0.4939 -0.0825 0.2555 0.031 Uiso 1 1 calc R . .
C22 C 0.5458(4) -0.0232(2) 0.3006(4) 0.0278(16) Uani 1 1 d . . .
H22 H 0.6027 -0.0347 0.3261 0.033 Uiso 1 1 calc R . .
C23 C 0.5286(4) 0.0212(2) 0.3058(3) 0.0292(16) Uani 1 1 d . . .
H23 H 0.5733 0.0402 0.3346 0.035 Uiso 1 1 calc R . .
C24 C 0.4436(4) 0.0385(2) 0.2679(3) 0.0258(15) Uani 1 1 d . . .
H24 H 0.4317 0.0691 0.2716 0.031 Uiso 1 1 calc R . .
C25 C 0.0101(4) 0.04910(19) 0.2872(3) 0.0207(14) Uani 1 1 d . . .
C26 C -0.0503(4) 0.0150(2) 0.3110(4) 0.0316(16) Uani 1 1 d . . .
H26 H -0.0309 -0.005 0.3561 0.038 Uiso 1 1 calc R . .
C27 C -0.1396(4) 0.0109(2) 0.2671(4) 0.0414(18) Uani 1 1 d . . .
H27 H -0.179 -0.0126 0.2825 0.05 Uiso 1 1 calc R . .
C28 C -0.1714(5) 0.0402(2) 0.2023(4) 0.0407(18) Uani 1 1 d . . .
H28 H -0.2322 0.0373 0.1747 0.049 Uiso 1 1 calc R . .
C29 C -0.1124(4) 0.0736(2) 0.1789(4) 0.0389(18) Uani 1 1 d . . .
H29 H -0.133 0.0938 0.1344 0.047 Uiso 1 1 calc R . .
C30 C -0.0231(4) 0.0781(2) 0.2198(4) 0.0327(17) Uani 1 1 d . . .
H30 H 0.0162 0.1011 0.202 0.039 Uiso 1 1 calc R . .
C31 C 0.1015(4) 0.08783(17) 0.4452(3) 0.0155(13) Uani 1 1 d . . .
C32 C 0.1449(4) 0.07597(19) 0.5276(4) 0.0314(16) Uani 1 1 d . . .
H32 H 0.1854 0.0513 0.5323 0.038 Uiso 1 1 calc R . .
C33 C 0.1278(5) 0.1009(2) 0.6025(4) 0.0364(18) Uani 1 1 d . . .
H33 H 0.1581 0.093 0.6572 0.044 Uiso 1 1 calc R . .
C34 C 0.0678(4) 0.1365(2) 0.5976(4) 0.0352(18) Uani 1 1 d . . .
H34 H 0.0559 0.1526 0.6488 0.042 Uiso 1 1 calc R . .
C35 C 0.0246(4) 0.1487(2) 0.5168(4) 0.0304(17) Uani 1 1 d . . .
H35 H -0.016 0.1734 0.5129 0.036 Uiso 1 1 calc R . .
C36 C 0.0410(4) 0.12441(19) 0.4410(4) 0.0257(15) Uani 1 1 d . . .
H36 H 0.0111 0.1328 0.3865 0.031 Uiso 1 1 calc R . .
C37 C 0.3108(4) 0.13609(18) 0.1935(3) 0.0177(14) Uani 1 1 d . . .
C38 C 0.3651(4) 0.16532(18) 0.1693(3) 0.0177(14) Uani 1 1 d . . .
C39 C 0.4420(4) 0.19245(18) 0.1356(3) 0.0173(13) Uani 1 1 d . . .
C40 C 0.2173(4) 0.15297(18) 0.3248(3) 0.0156(14) Uani 1 1 d . . .
C41 C 0.2479(3) 0.18678(18) 0.3625(3) 0.0133(13) Uani 1 1 d . . .
C42 C 0.2861(4) 0.21708(16) 0.4312(3) 0.0127(13) Uani 1 1 d . . .
C43 C 0.4630(4) 0.19854(19) 0.0461(3) 0.0208(14) Uani 1 1 d . . .
H43 H 0.4313 0.1852 -0.0034 0.025 Uiso 1 1 calc R . .
C44 C 0.5391(4) 0.22795(18) 0.0446(4) 0.0211(14) Uani 1 1 d . . .
H44 H 0.567 0.2378 -0.0064 0.025 Uiso 1 1 calc R . .
C45 C 0.5673(4) 0.24036(19) 0.1317(3) 0.0233(15) Uani 1 1 d . . .
H45 H 0.6166 0.2599 0.1491 0.028 Uiso 1 1 calc R . .
C46 C 0.5074(4) 0.21785(17) 0.1888(3) 0.0160(13) Uani 1 1 d . . .
H46 H 0.5107 0.2196 0.2507 0.019 Uiso 1 1 calc R . .
C47 C 0.3598(4) 0.24893(17) 0.4258(3) 0.0181(14) Uani 1 1 d . . .
H47 H 0.3868 0.2581 0.3739 0.022 Uiso 1 1 calc R . .
C48 C 0.3854(4) 0.26458(18) 0.5129(4) 0.0226(15) Uani 1 1 d . . .
H48 H 0.4325 0.2856 0.5283 0.027 Uiso 1 1 calc R . .
C49 C 0.3276(4) 0.24284(19) 0.5720(4) 0.0253(15) Uani 1 1 d . . .
H49 H 0.3291 0.2472 0.6333 0.03 Uiso 1 1 calc R . .
C50 C 0.2670(4) 0.21326(18) 0.5224(3) 0.0210(14) Uani 1 1 d . . .
H50 H 0.222 0.1944 0.5454 0.025 Uiso 1 1 calc R . .
C51 C 0.5878(4) 0.1055(2) 0.1298(4) 0.0344(17) Uani 1 1 d . . .
H51 H 0.5378 0.0856 0.1364 0.041 Uiso 1 1 calc R . .
C52 C 0.6237(5) 0.1190(2) 0.0490(4) 0.0416(19) Uani 1 1 d . . .
H52 H 0.6015 0.1098 -0.0078 0.05 Uiso 1 1 calc R . .
C53 C 0.6981(5) 0.1486(2) 0.0690(5) 0.045(2) Uani 1 1 d . . .
H53 H 0.735 0.1626 0.0279 0.055 Uiso 1 1 calc R . .
C54 C 0.7079(4) 0.1539(2) 0.1607(5) 0.0431(19) Uani 1 1 d . . .
H54 H 0.752 0.1723 0.1919 0.052 Uiso 1 1 calc R . .
C55 C 0.6405(5) 0.1271(2) 0.1977(4) 0.0385(18) Uani 1 1 d . . .
H55 H 0.632 0.1242 0.2583 0.046 Uiso 1 1 calc R . .
C56 C 0.4521(4) 0.1417(2) 0.4411(4) 0.0353(18) Uani 1 1 d . . .
H56 H 0.4323 0.1323 0.3838 0.042 Uiso 1 1 calc R . .
C57 C 0.5276(4) 0.1709(2) 0.4644(5) 0.0359(17) Uani 1 1 d . . .
H57 H 0.5677 0.1842 0.4253 0.043 Uiso 1 1 calc R . .
C58 C 0.5318(5) 0.1765(2) 0.5545(5) 0.044(2) Uani 1 1 d . . .
H58 H 0.5747 0.1949 0.5871 0.053 Uiso 1 1 calc R . .
C59 C 0.4627(5) 0.1506(2) 0.5897(4) 0.0420(19) Uani 1 1 d . . .
H59 H 0.4515 0.1479 0.6498 0.05 Uiso 1 1 calc R . .
C60 C 0.4127(4) 0.12939(19) 0.5190(4) 0.0356(17) Uani 1 1 d . . .
H60 H 0.3612 0.1101 0.5235 0.043 Uiso 1 1 calc R . .
C61 C 0.2193(4) 0.22479(18) 0.0892(3) 0.0171(14) Uani 1 1 d . . .
C62 C 0.1580(4) 0.20566(19) 0.0247(4) 0.0178(13) Uani 1 1 d . . .
C63 C 0.1488(4) 0.21686(19) -0.0635(4) 0.0194(14) Uani 1 1 d . . .
C64 C 0.2034(4) 0.2511(2) -0.0926(3) 0.0220(15) Uani 1 1 d . . .
C65 C 0.2652(4) 0.27310(18) -0.0342(4) 0.0181(14) Uani 1 1 d . . .
C66 C 0.2726(4) 0.25996(19) 0.0546(3) 0.0184(14) Uani 1 1 d . . .
C67 C 0.1384(4) 0.24740(18) 0.2504(3) 0.0210(6) Uani 1 1 d . . .
C68 C 0.0421(4) 0.23782(19) 0.2593(3) 0.0210(6) Uani 1 1 d . . .
C69 C -0.0225(4) 0.26842(19) 0.2889(3) 0.0210(6) Uani 1 1 d . . .
C70 C 0.0074(4) 0.31075(19) 0.3126(3) 0.0210(6) Uani 1 1 d . . .
C71 C 0.1007(4) 0.32223(19) 0.3070(3) 0.0210(6) Uani 1 1 d . . .
C72 C 0.1625(4) 0.29122(19) 0.2755(3) 0.0210(6) Uani 1 1 d . . .
F1 F 0.1010(2) 0.17104(10) 0.04977(18) 0.0260(8) Uani 1 1 d . . .
F2 F 0.0866(2) 0.19612(11) -0.12081(19) 0.0371(9) Uani 1 1 d . . .
F3 F 0.1942(2) 0.26425(11) -0.17902(19) 0.0368(9) Uani 1 1 d . . .
F4 F 0.3180(2) 0.30717(11) -0.06264(18) 0.0328(9) Uani 1 1 d . . .
F5 F 0.3357(2) 0.28310(9) 0.10874(18) 0.0238(8) Uani 1 1 d . . .
F6 F 0.0081(2) 0.19675(10) 0.23598(18) 0.0272(8) Uani 1 1 d . . .
F7 F -0.1140(2) 0.25673(11) 0.29504(19) 0.0380(9) Uani 1 1 d . . .
F8 F -0.0552(2) 0.34138(11) 0.33858(19) 0.0429(10) Uani 1 1 d . . .
F9 F 0.1311(2) 0.36380(10) 0.32910(19) 0.0377(10) Uani 1 1 d . . .
F10 F 0.2543(2) 0.30488(10) 0.27103(17) 0.0271(8) Uani 1 1 d . . .
Fe1 Fe 0.57639(6) 0.17296(3) 0.11568(5) 0.0213(2) Uani 1 1 d . . .
Fe2 Fe 0.40250(5) 0.19633(3) 0.50439(5) 0.01833(19) Uani 1 1 d . . .
P1 P 0.26778(10) 0.03549(5) 0.17551(9) 0.0177(4) Uani 1 1 d . . .
P2 P 0.12532(11) 0.05812(5) 0.34325(9) 0.0176(4) Uani 1 1 d . . .
Pt1 Pt 0.226381(16) 0.095737(8) 0.257211(14) 0.01498(6) Uani 1 1 d . . .
Pt2 Pt 0.231848(15) 0.201857(8) 0.214480(13) 0.01423(6) Uani 1 1 d . . .

loop_
_atom_site_aniso_label
_atom_site_aniso_U_11
_atom_site_aniso_U_22
_atom_site_aniso_U_33
_atom_site_aniso_U_23
_atom_site_aniso_U_13
_atom_site_aniso_U_12
C1 0.015(3) 0.018(4) 0.020(3) 0.003(3) 0.007(3) 0.004(3)
C2 0.017(3) 0.028(4) 0.021(3) -0.005(3) 0.011(3) -0.001(3)
C3 0.021(4) 0.019(4) 0.028(4) -0.010(3) 0.005(3) -0.010(3)
C4 0.066(5) 0.051(5) 0.055(4) -0.017(4) 0.028(4) -0.044(5)
C5 0.046(5) 0.022(4) 0.056(4) -0.008(3) 0.001(4) -0.008(4)
C6 0.038(4) 0.056(5) 0.072(6) -0.004(4) -0.016(4) -0.002(4)
C7 0.011(3) 0.017(4) 0.018(3) -0.004(3) 0.003(3) -0.002(3)
C8 0.021(4) 0.021(4) 0.027(4) -0.003(3) 0.006(3) -0.002(3)
C9 0.033(4) 0.020(4) 0.025(4) 0.000(3) 0.010(3) 0.006(3)
C10 0.049(5) 0.021(4) 0.051(4) 0.004(3) -0.008(4) 0.010(4)
C11 0.060(5) 0.032(4) 0.050(4) 0.012(3) 0.017(4) 0.005(4)
C12 0.036(4) 0.042(5) 0.036(4) 0.011(3) 0.003(3) 0.018(4)
C13 0.015(3) 0.016(4) 0.026(3) 0.000(3) 0.002(3) -0.009(3)
C14 0.027(4) 0.023(4) 0.025(4) 0.004(3) 0.005(3) 0.011(3)
C15 0.037(4) 0.026(4) 0.039(4) 0.005(3) 0.017(4) 0.012(3)
C16 0.037(4) 0.027(4) 0.017(3) 0.004(3) 0.006(3) -0.005(3)
C17 0.029(4) 0.022(4) 0.022(3) 0.003(3) -0.001(3) 0.003(3)
C18 0.023(4) 0.017(4) 0.029(4) -0.007(3) 0.004(3) 0.001(3)
C19 0.017(3) 0.009(3) 0.015(3) 0.005(2) 0.008(3) 0.003(3)
C20 0.023(4) 0.018(4) 0.023(3) -0.004(3) 0.008(3) 0.001(3)
C21 0.029(4) 0.017(4) 0.032(4) 0.004(3) 0.009(3) 0.008(3)
C22 0.018(4) 0.033(4) 0.032(4) 0.001(3) 0.000(3) 0.000(3)
C23 0.032(4) 0.030(4) 0.025(4) -0.005(3) -0.003(3) 0.002(4)
C24 0.022(4) 0.024(4) 0.032(4) -0.002(3) 0.002(3) 0.002(3)
C25 0.022(4) 0.017(4) 0.024(3) -0.006(3) 0.006(3) 0.004(3)
C26 0.026(4) 0.030(4) 0.038(4) -0.005(3) 0.000(3) 0.000(3)
C27 0.025(4) 0.043(5) 0.055(5) -0.004(4) -0.005(4) -0.009(4)
C28 0.024(4) 0.055(5) 0.041(4) -0.008(4) -0.009(4) 0.016(4)
C29 0.031(4) 0.053(5) 0.032(4) 0.003(4) -0.006(4) 0.015(4)
C30 0.027(4) 0.036(4) 0.036(4) 0.014(3) 0.007(3) 0.003(3)
C31 0.016(3) 0.011(3) 0.022(3) 0.001(3) 0.012(3) -0.003(3)
C32 0.039(4) 0.020(4) 0.036(4) 0.004(3) 0.014(4) -0.001(3)
C33 0.067(5) 0.026(4) 0.017(3) 0.003(3) 0.006(4) -0.002(4)
C34 0.053(5) 0.024(4) 0.032(4) -0.005(3) 0.025(4) -0.008(4)
C35 0.020(4) 0.026(4) 0.048(5) -0.012(3) 0.020(4) 0.000(3)
C36 0.013(3) 0.034(4) 0.031(4) 0.000(3) 0.005(3) 0.003(3)
C37 0.024(4) 0.017(3) 0.011(3) -0.003(3) -0.007(3) -0.002(3)
C38 0.018(3) 0.015(3) 0.019(3) -0.006(3) -0.007(3) 0.003(3)
C39 0.022(3) 0.010(3) 0.020(3) -0.002(3) 0.004(3) -0.003(3)
C40 0.018(3) 0.012(3) 0.017(3) 0.007(3) 0.007(3) -0.003(3)
C41 0.008(3) 0.017(3) 0.015(3) 0.008(3) 0.000(3) 0.005(3)
C42 0.011(3) 0.006(3) 0.021(3) 0.001(2) 0.003(3) 0.002(3)
C43 0.022(3) 0.025(4) 0.016(3) -0.002(3) 0.006(3) -0.008(3)
C44 0.016(3) 0.025(4) 0.022(3) 0.004(3) 0.007(3) 0.003(3)
C45 0.016(4) 0.025(4) 0.029(4) 0.001(3) 0.004(3) -0.002(3)
C46 0.018(3) 0.015(3) 0.015(3) 0.003(3) 0.000(3) -0.002(3)
C47 0.021(4) 0.012(3) 0.021(3) 0.000(3) 0.001(3) 0.003(3)
C48 0.019(4) 0.006(3) 0.042(4) -0.002(3) -0.005(3) 0.007(3)
C49 0.026(4) 0.023(4) 0.025(3) -0.009(3) -0.007(3) 0.009(3)
C50 0.016(3) 0.020(4) 0.027(3) 0.000(3) 0.005(3) 0.005(3)
C51 0.029(4) 0.024(4) 0.052(5) 0.004(4) 0.013(4) 0.005(3)
C52 0.057(5) 0.023(4) 0.047(5) -0.002(3) 0.018(4) 0.010(4)
C53 0.038(5) 0.027(4) 0.075(6) 0.003(4) 0.032(5) 0.003(4)
C54 0.022(4) 0.033(4) 0.074(6) -0.010(4) -0.002(4) 0.011(4)
C55 0.031(4) 0.040(5) 0.045(5) 0.013(4) 0.007(4) 0.016(4)
C56 0.040(4) 0.036(5) 0.028(4) -0.012(3) -0.010(4) 0.020(4)
C57 0.023(4) 0.026(4) 0.058(5) 0.006(4) 0.003(4) 0.008(3)
C58 0.036(5) 0.022(4) 0.069(5) -0.021(4) -0.034(4) 0.010(4)
C59 0.061(5) 0.033(4) 0.030(4) 0.001(3) -0.014(4) 0.012(4)
C60 0.031(4) 0.015(4) 0.061(5) 0.002(4) 0.000(4) 0.000(3)
C61 0.011(3) 0.020(4) 0.020(3) -0.005(3) -0.003(3) 0.003(3)
C62 0.013(3) 0.012(3) 0.029(3) 0.002(3) 0.004(3) 0.001(3)
C63 0.007(3) 0.028(4) 0.023(3) -0.006(3) -0.003(3) 0.000(3)
C64 0.018(4) 0.040(4) 0.008(3) 0.002(3) -0.003(3) 0.006(3)
C65 0.017(3) 0.015(3) 0.023(3) 0.014(3) 0.009(3) 0.002(3)
C66 0.020(3) 0.015(3) 0.019(3) -0.002(3) -0.009(3) 0.004(3)
C67 0.0262(15) 0.0239(16) 0.0132(12) 0.0026(12) 0.0023(12) 0.0076(14)
C68 0.0262(15) 0.0239(16) 0.0132(12) 0.0026(12) 0.0023(12) 0.0076(14)
C69 0.0262(15) 0.0239(16) 0.0132(12) 0.0026(12) 0.0023(12) 0.0076(14)
C70 0.0262(15) 0.0239(16) 0.0132(12) 0.0026(12) 0.0023(12) 0.0076(14)
C71 0.0262(15) 0.0239(16) 0.0132(12) 0.0026(12) 0.0023(12) 0.0076(14)
C72 0.0262(15) 0.0239(16) 0.0132(12) 0.0026(12) 0.0023(12) 0.0076(14)
F1 0.0214(19) 0.023(2) 0.0329(19) 0.0016(15) -0.0011(16) -0.0075(17)
F2 0.034(2) 0.044(2) 0.0314(19) -0.0047(18) -0.0111(17) -0.007(2)
F3 0.035(2) 0.052(2) 0.0238(19) 0.0096(17) -0.0019(18) 0.002(2)
F4 0.037(2) 0.029(2) 0.0324(19) 0.0116(16) 0.0049(17) -0.0027(19)
F5 0.0235(19) 0.022(2) 0.0261(18) 0.0025(15) -0.0014(16) -0.0084(16)
F6 0.0221(18) 0.022(2) 0.0376(19) -0.0065(16) 0.0044(16) 0.0020(17)
F7 0.019(2) 0.058(3) 0.038(2) 0.0072(18) 0.0075(18) 0.0108(19)
F8 0.059(3) 0.038(2) 0.034(2) -0.0005(18) 0.018(2) 0.028(2)
F9 0.061(3) 0.016(2) 0.036(2) -0.0079(16) 0.005(2) 0.0084(19)
F10 0.038(2) 0.0140(18) 0.0294(18) -0.0024(15) 0.0035(17) -0.0008(17)
Fe1 0.0187(5) 0.0175(5) 0.0286(5) 0.0005(4) 0.0079(4) 0.0005(4)
Fe2 0.0183(5) 0.0134(5) 0.0227(4) -0.0023(4) -0.0036(4) 0.0036(4)
P1 0.0188(9) 0.0120(8) 0.0226(9) -0.0005(7) 0.0038(7) -0.0028(7)
P2 0.0182(9) 0.0123(9) 0.0225(9) -0.0015(7) 0.0034(7) 0.0006(7)
Pt1 0.01623(13) 0.00998(12) 0.01912(12) -0.00072(11) 0.00404(10) -0.00075(12)
Pt2 0.01486(12) 0.01061(12) 0.01719(12) -0.00014(11) 0.00083(10) 0.00034(12)

loop_
_atom_type_symbol
_atom_type_description
_atom_type_scat_dispersion_real
_atom_type_scat_dispersion_imag
_atom_type_scat_source
C C 0.0033 0.0016 'International Tables Vol C Tables 4.2.6.8 and 6.1.1.4'
H H 0 0 'International Tables Vol C Tables 4.2.6.8 and 6.1.1.4'
F F 0.0171 0.0103 'International Tables Vol C Tables 4.2.6.8 and 6.1.1.4'
Fe Fe 0.3463 0.8444 'International Tables Vol C Tables 4.2.6.8 and 6.1.1.4'
P P 0.1023 0.0942 'International Tables Vol C Tables 4.2.6.8 and 6.1.1.4'
Pt Pt -1.7033 8.3905 'International Tables Vol C Tables 4.2.6.8 and 6.1.1.4'

loop_
_geom_angle_atom_site_label_1
_geom_angle_atom_site_label_2
_geom_angle_atom_site_label_3
_geom_angle
_geom_angle_site_symmetry_1
_geom_angle_site_symmetry_3
_geom_angle_publ_flag
C2 C1 P1 177.3(5) . . ?
C1 C2 C3 176.5(6) . . ?
C2 C3 C4 110.2(4) . . ?
C2 C3 C6 109.0(5) . . ?
C4 C3 C6 110.2(5) . . ?
C2 C3 C5 108.0(4) . . ?
C4 C3 C5 109.6(5) . . ?
C6 C3 C5 109.8(5) . . ?
C8 C7 P2 170.8(5) . . ?
C7 C8 C9 177.1(7) . . ?
C8 C9 C11 109.8(5) . . ?
C8 C9 C12 107.1(5) . . ?
C11 C9 C12 110.1(5) . . ?
C8 C9 C10 108.9(5) . . ?
C11 C9 C10 109.7(5) . . ?
C12 C9 C10 111.2(5) . . ?
C18 C13 C14 119.0(5) . . ?
C18 C13 P1 119.7(4) . . ?
C14 C13 P1 121.3(4) . . ?
C15 C14 C13 119.9(5) . . ?
C14 C15 C16 120.0(5) . . ?
C17 C16 C15 120.4(5) . . ?
C16 C17 C18 119.2(5) . . ?
C13 C18 C17 121.4(5) . . ?
C20 C19 C24 117.4(5) . . ?
C20 C19 P1 124.0(4) . . ?
C24 C19 P1 118.6(4) . . ?
C21 C20 C19 121.6(6) . . ?
C22 C21 C20 119.2(6) . . ?
C23 C22 C21 121.3(6) . . ?
C22 C23 C24 119.5(6) . . ?
C23 C24 C19 121.0(6) . . ?
C26 C25 C30 117.5(6) . . ?
C26 C25 P2 122.6(5) . . ?
C30 C25 P2 119.9(5) . . ?
C25 C26 C27 119.7(6) . . ?
C28 C27 C26 121.9(6) . . ?
C29 C28 C27 118.5(6) . . ?
C28 C29 C30 121.0(6) . . ?
C29 C30 C25 121.4(6) . . ?
C36 C31 C32 118.3(5) . . ?
C36 C31 P2 119.4(4) . . ?
C32 C31 P2 122.2(4) . . ?
C33 C32 C31 120.0(6) . . ?
C34 C33 C32 121.1(6) . . ?
C33 C34 C35 119.6(6) . . ?
C34 C35 C36 120.2(6) . . ?
C35 C36 C31 120.7(6) . . ?
C38 C37 Pt1 167.8(5) . . ?
C38 C37 Pt2 75.6(4) . . ?
Pt1 C37 Pt2 98.1(2) . . ?
C37 C38 C39 168.3(5) . . ?
C37 C38 Pt2 73.4(4) . . ?
C39 C38 Pt2 118.3(4) . . ?
C46 C39 C43 107.8(5) . . ?
C46 C39 C38 124.9(4) . . ?
C43 C39 C38 127.3(5) . . ?
C46 C39 Fe1 69.7(3) . . ?
C43 C39 Fe1 68.8(3) . . ?
C38 C39 Fe1 127.7(4) . . ?
C41 C40 Pt1 155.5(5) . . ?
C41 C40 Pt2 76.1(3) . . ?
Pt1 C40 Pt2 99.6(2) . . ?
C40 C41 C42 161.5(5) . . ?
C40 C41 Pt2 72.5(3) . . ?
C42 C41 Pt2 125.9(4) . . ?
C47 C42 C50 107.2(5) . . ?
C47 C42 C41 128.1(5) . . ?
C50 C42 C41 123.7(5) . . ?
C47 C42 Fe2 70.2(3) . . ?
C50 C42 Fe2 69.3(3) . . ?
C41 C42 Fe2 116.8(4) . . ?
C44 C43 C39 107.9(5) . . ?
C44 C43 Fe1 69.9(3) . . ?
C39 C43 Fe1 70.2(3) . . ?
C43 C44 C45 109.0(5) . . ?
C43 C44 Fe1 69.6(3) . . ?
C45 C44 Fe1 70.6(3) . . ?
C44 C45 C46 107.5(5) . . ?
C44 C45 Fe1 69.0(3) . . ?
C46 C45 Fe1 69.3(3) . . ?
C39 C46 C45 107.8(4) . . ?
C39 C46 Fe1 69.7(3) . . ?
C45 C46 Fe1 69.9(3) . . ?
C42 C47 C48 108.2(5) . . ?
C42 C47 Fe2 68.9(3) . . ?
C48 C47 Fe2 70.6(3) . . ?
C49 C48 C47 108.1(5) . . ?
C49 C48 Fe2 70.0(3) . . ?
C47 C48 Fe2 68.9(3) . . ?
C48 C49 C50 108.1(5) . . ?
C48 C49 Fe2 70.1(3) . . ?
C50 C49 Fe2 68.2(3) . . ?
C49 C50 C42 108.4(5) . . ?
C49 C50 Fe2 71.3(3) . . ?
C42 C50 Fe2 69.4(3) . . ?
C55 C51 C52 107.4(6) . . ?
C55 C51 Fe1 69.5(4) . . ?
C52 C51 Fe1 69.8(3) . . ?
C53 C52 C51 107.6(6) . . ?
C53 C52 Fe1 69.9(4) . . ?
C51 C52 Fe1 69.6(3) . . ?
C54 C53 C52 108.3(6) . . ?
C54 C53 Fe1 69.3(4) . . ?
C52 C53 Fe1 70.1(3) . . ?
C53 C54 C55 107.9(6) . . ?
C53 C54 Fe1 70.5(4) . . ?
C55 C54 Fe1 70.0(3) . . ?
C51 C55 C54 108.7(6) . . ?
C51 C55 Fe1 70.5(4) . . ?
C54 C55 Fe1 69.8(3) . . ?
C60 C56 C57 107.1(6) . . ?
C60 C56 Fe2 69.2(3) . . ?
C57 C56 Fe2 70.3(3) . . ?
C58 C57 C56 107.9(6) . . ?
C58 C57 Fe2 69.2(4) . . ?
C56 C57 Fe2 69.5(3) . . ?
C57 C58 C59 109.2(6) . . ?
C57 C58 Fe2 71.5(4) . . ?
C59 C58 Fe2 70.3(4) . . ?
C58 C59 C60 107.3(6) . . ?
C58 C59 Fe2 69.9(4) . . ?
C60 C59 Fe2 69.5(3) . . ?
C56 C60 C59 108.5(6) . . ?
C56 C60 Fe2 70.9(4) . . ?
C59 C60 Fe2 70.2(4) . . ?
C62 C61 C66 111.8(5) . . ?
C62 C61 Pt2 122.3(4) . . ?
C66 C61 Pt2 125.8(4) . . ?
C63 C62 F1 115.4(5) . . ?
C63 C62 C61 126.7(5) . . ?
F1 C62 C61 117.9(5) . . ?
F2 C63 C64 119.8(5) . . ?
F2 C63 C62 121.9(5) . . ?
C64 C63 C62 118.3(5) . . ?
F3 C64 C65 119.8(5) . . ?
F3 C64 C63 120.1(5) . . ?
C65 C64 C63 120.1(5) . . ?
F4 C65 C64 120.0(5) . . ?
F4 C65 C66 120.7(5) . . ?
C64 C65 C66 119.3(5) . . ?
F5 C66 C65 116.1(5) . . ?
F5 C66 C61 120.1(5) . . ?
C65 C66 C61 123.8(5) . . ?
C68 C67 C72 112.6(5) . . ?
C68 C67 Pt2 123.3(4) . . ?
C72 C67 Pt2 123.9(4) . . ?
F6 C68 C69 116.8(5) . . ?
F6 C68 C67 119.2(5) . . ?
C69 C68 C67 123.9(6) . . ?
F7 C69 C70 120.0(5) . . ?
F7 C69 C68 120.4(5) . . ?
C70 C69 C68 119.6(6) . . ?
F8 C70 C71 120.0(5) . . ?
F8 C70 C69 120.3(5) . . ?
C71 C70 C69 119.7(6) . . ?
F9 C71 C70 120.5(5) . . ?
F9 C71 C72 120.3(5) . . ?
C70 C71 C72 119.1(6) . . ?
F10 C72 C71 116.2(5) . . ?
F10 C72 C67 118.8(5) . . ?
C71 C72 C67 125.0(5) . . ?
C43 Fe1 C44 40.4(2) . . ?
C43 Fe1 C54 165.6(3) . . ?
C44 Fe1 C54 127.8(3) . . ?
C43 Fe1 C55 152.7(3) . . ?
C44 Fe1 C55 166.1(3) . . ?
C54 Fe1 C55 40.3(2) . . ?
C43 Fe1 C46 68.7(2) . . ?
C44 Fe1 C46 68.4(2) . . ?
C54 Fe1 C46 117.9(3) . . ?
C55 Fe1 C46 109.1(2) . . ?
C43 Fe1 C39 40.99(17) . . ?
C44 Fe1 C39 68.3(2) . . ?
C54 Fe1 C39 151.9(3) . . ?
C55 Fe1 C39 119.4(2) . . ?
C46 Fe1 C39 40.60(19) . . ?
C43 Fe1 C51 119.2(3) . . ?
C44 Fe1 C51 151.8(3) . . ?
C54 Fe1 C51 67.7(3) . . ?
C55 Fe1 C51 40.0(2) . . ?
C46 Fe1 C51 129.6(2) . . ?
C39 Fe1 C51 109.8(2) . . ?
C43 Fe1 C45 68.3(2) . . ?
C44 Fe1 C45 40.43(19) . . ?
C54 Fe1 C45 107.6(3) . . ?
C55 Fe1 C45 128.9(3) . . ?
C46 Fe1 C45 40.82(18) . . ?
C39 Fe1 C45 68.3(2) . . ?
C51 Fe1 C45 167.2(2) . . ?
C43 Fe1 C53 128.2(3) . . ?
C44 Fe1 C53 107.8(2) . . ?
C54 Fe1 C53 40.1(2) . . ?
C55 Fe1 C53 67.3(2) . . ?
C46 Fe1 C53 150.7(3) . . ?
C39 Fe1 C53 167.2(3) . . ?
C51 Fe1 C53 67.6(2) . . ?
C45 Fe1 C53 117.2(3) . . ?
C43 Fe1 C52 108.6(3) . . ?
C44 Fe1 C52 117.7(2) . . ?
C54 Fe1 C52 67.6(3) . . ?
C55 Fe1 C52 67.5(3) . . ?
C46 Fe1 C52 168.0(2) . . ?
C39 Fe1 C52 129.9(3) . . ?
C51 Fe1 C52 40.6(2) . . ?
C45 Fe1 C52 150.3(2) . . ?
C53 Fe1 C52 40.0(2) . . ?
C50 Fe2 C60 107.2(2) . . ?
C50 Fe2 C42 41.33(18) . . ?
C60 Fe2 C42 114.5(2) . . ?
C50 Fe2 C58 150.1(3) . . ?
C60 Fe2 C58 67.1(2) . . ?
C42 Fe2 C58 168.5(3) . . ?
C50 Fe2 C59 116.5(3) . . ?
C60 Fe2 C59 40.3(2) . . ?
C42 Fe2 C59 148.0(3) . . ?
C58 Fe2 C59 39.8(2) . . ?
C50 Fe2 C47 68.7(2) . . ?
C60 Fe2 C47 147.8(2) . . ?
C42 Fe2 C47 40.90(19) . . ?
C58 Fe2 C47 132.2(3) . . ?
C59 Fe2 C47 170.6(3) . . ?
C50 Fe2 C56 128.5(2) . . ?
C60 Fe2 C56 39.9(2) . . ?
C42 Fe2 C56 106.4(2) . . ?
C58 Fe2 C56 67.0(2) . . ?
C59 Fe2 C56 67.3(2) . . ?
C47 Fe2 C56 116.3(2) . . ?
C50 Fe2 C57 167.8(3) . . ?
C60 Fe2 C57 66.9(2) . . ?
C42 Fe2 C57 129.8(2) . . ?
C58 Fe2 C57 39.2(2) . . ?
C59 Fe2 C57 66.6(2) . . ?
C47 Fe2 C57 110.1(2) . . ?
C56 Fe2 C57 40.2(2) . . ?
C50 Fe2 C49 40.5(2) . . ?
C60 Fe2 C49 130.6(2) . . ?
C42 Fe2 C49 68.7(2) . . ?
C58 Fe2 C49 119.6(2) . . ?
C59 Fe2 C49 110.4(2) . . ?
C47 Fe2 C49 67.9(2) . . ?
C56 Fe2 C49 167.7(3) . . ?
C57 Fe2 C49 151.3(3) . . ?
C50 Fe2 C48 68.1(2) . . ?
C60 Fe2 C48 169.6(2) . . ?
C42 Fe2 C48 68.6(2) . . ?
C58 Fe2 C48 112.0(2) . . ?
C59 Fe2 C48 132.4(2) . . ?
C47 Fe2 C48 40.56(19) . . ?
C56 Fe2 C48 150.2(2) . . ?
C57 Fe2 C48 119.5(2) . . ?
C49 Fe2 C48 39.96(19) . . ?
C1 P1 C19 104.6(3) . . ?
C1 P1 C13 101.2(2) . . ?
C19 P1 C13 104.6(2) . . ?
C1 P1 Pt1 119.92(17) . . ?
C19 P1 Pt1 110.03(18) . . ?
C13 P1 Pt1 114.96(18) . . ?
C7 P2 C25 106.7(3) . . ?
C7 P2 C31 102.9(2) . . ?
C25 P2 C31 104.9(2) . . ?
C7 P2 Pt1 115.46(17) . . ?
C25 P2 Pt1 112.65(19) . . ?
C31 P2 Pt1 113.28(17) . . ?
C37 Pt1 C40 77.8(2) . . ?
C37 Pt1 P1 91.96(15) . . ?
C40 Pt1 P1 168.08(15) . . ?
C37 Pt1 P2 171.67(15) . . ?
C40 Pt1 P2 93.88(14) . . ?
P1 Pt1 P2 96.34(5) . . ?
C37 Pt1 Pt2 44.51(15) . . ?
C40 Pt1 Pt2 42.88(14) . . ?
P1 Pt1 Pt2 130.96(4) . . ?
P2 Pt1 Pt2 128.20(4) . . ?
C67 Pt2 C61 90.2(2) . . ?
C67 Pt2 C40 98.58(19) . . ?
C61 Pt2 C40 156.6(2) . . ?
C67 Pt2 C41 83.94(19) . . ?
C61 Pt2 C41 171.4(2) . . ?
C40 Pt2 C41 31.48(17) . . ?
C67 Pt2 C37 163.5(2) . . ?
C61 Pt2 C37 100.17(19) . . ?
C40 Pt2 C37 67.14(18) . . ?
C41 Pt2 C37 86.98(18) . . ?
C67 Pt2 C38 165.0(2) . . ?
C61 Pt2 C38 84.68(19) . . ?
C40 Pt2 C38 91.55(19) . . ?
C41 Pt2 C38 99.46(18) . . ?
C37 Pt2 C38 31.04(16) . . ?
C67 Pt2 Pt1 126.09(15) . . ?
C61 Pt2 Pt1 121.34(15) . . ?
C40 Pt2 Pt1 37.52(14) . . ?
C41 Pt2 Pt1 67.22(14) . . ?
C37 Pt2 Pt1 37.44(14) . . ?
C38 Pt2 Pt1 68.14(14) . . ?

loop_
_geom_bond_atom_site_label_1
_geom_bond_atom_site_label_2
_geom_bond_distance
_geom_bond_site_symmetry_2
_geom_bond_publ_flag
C1 C2 1.195(7) . ?
C1 P1 1.737(6) . ?
C2 C3 1.472(7) . ?
C3 C4 1.510(6) . ?
C3 C6 1.512(8) . ?
C3 C5 1.517(7) . ?
C7 C8 1.175(7) . ?
C7 P2 1.748(6) . ?
C8 C9 1.479(8) . ?
C9 C11 1.504(6) . ?
C9 C12 1.532(7) . ?
C9 C10 1.539(7) . ?
C13 C18 1.371(7) . ?
C13 C14 1.395(6) . ?
C13 P1 1.827(5) . ?
C14 C15 1.373(6) . ?
C15 C16 1.384(7) . ?
C16 C17 1.369(7) . ?
C17 C18 1.377(6) . ?
C19 C20 1.381(7) . ?
C19 C24 1.392(7) . ?
C19 P1 1.806(5) . ?
C20 C21 1.377(7) . ?
C21 C22 1.371(7) . ?
C22 C23 1.348(7) . ?
C23 C24 1.389(7) . ?
C25 C26 1.384(7) . ?
C25 C30 1.389(7) . ?
C25 P2 1.797(6) . ?
C26 C27 1.386(7) . ?
C27 C28 1.360(8) . ?
C28 C29 1.356(8) . ?
C29 C30 1.368(7) . ?
C31 C36 1.380(7) . ?
C31 C32 1.390(7) . ?
C31 P2 1.818(5) . ?
C32 C33 1.381(7) . ?
C33 C34 1.355(8) . ?
C34 C35 1.371(7) . ?
C35 C36 1.381(7) . ?
C37 C38 1.228(6) . ?
C37 Pt1 1.979(6) . ?
C37 Pt2 2.282(5) . ?
C38 C39 1.465(7) . ?
C38 Pt2 2.307(5) . ?
C39 C46 1.400(7) . ?
C39 C43 1.407(6) . ?
C39 Fe1 2.019(5) . ?
C40 C41 1.219(7) . ?
C40 Pt1 1.991(5) . ?
C40 Pt2 2.225(5) . ?
C41 C42 1.447(7) . ?
C41 Pt2 2.264(5) . ?
C42 C47 1.411(7) . ?
C42 C50 1.417(6) . ?
C42 Fe2 2.009(5) . ?
C43 C44 1.384(7) . ?
C43 Fe1 2.000(5) . ?
C44 C45 1.392(7) . ?
C44 Fe1 2.005(5) . ?
C45 C46 1.410(6) . ?
C45 Fe1 2.025(6) . ?
C46 Fe1 2.017(5) . ?
C47 C48 1.413(7) . ?
C47 Fe2 2.027(5) . ?
C48 C49 1.400(7) . ?
C48 Fe2 2.049(5) . ?
C49 C50 1.405(7) . ?
C49 Fe2 2.048(5) . ?
C50 Fe2 2.007(5) . ?
C51 C55 1.380(8) . ?
C51 C52 1.404(7) . ?
C51 Fe1 2.024(6) . ?
C52 C53 1.386(8) . ?
C52 Fe1 2.027(6) . ?
C53 C54 1.384(8) . ?
C53 Fe1 2.025(6) . ?
C54 C55 1.384(7) . ?
C54 Fe1 2.009(6) . ?
C55 Fe1 2.012(6) . ?
C56 C60 1.377(7) . ?
C56 C57 1.399(8) . ?
C56 Fe2 2.029(6) . ?
C57 C58 1.361(7) . ?
C57 Fe2 2.040(6) . ?
C58 C59 1.371(8) . ?
C58 Fe2 2.011(6) . ?
C59 C60 1.387(8) . ?
C59 Fe2 2.017(6) . ?
C60 Fe2 2.008(6) . ?
C61 C62 1.377(7) . ?
C61 C66 1.406(7) . ?
C61 Pt2 1.998(5) . ?
C62 C63 1.365(7) . ?
C62 F1 1.372(5) . ?
C63 F2 1.338(6) . ?
C63 C64 1.365(7) . ?
C64 F3 1.354(5) . ?
C64 C65 1.361(7) . ?
C65 F4 1.343(5) . ?
C65 C66 1.387(7) . ?
C66 F5 1.352(6) . ?
C67 C68 1.399(7) . ?
C67 C72 1.393(7) . ?
C67 Pt2 1.987(5) . ?
C68 F6 1.350(6) . ?
C68 C69 1.380(7) . ?
C69 F7 1.343(6) . ?
C69 C70 1.367(7) . ?
C70 F8 1.343(6) . ?
C70 C71 1.364(7) . ?
C71 F9 1.343(6) . ?
C71 C72 1.373(7) . ?
C72 F10 1.360(6) . ?
P1 Pt1 2.2697(14) . ?
P2 Pt1 2.2766(14) . ?
Pt1 Pt2 3.2236(3) . ?
